data_4064970
loop_
_publ_author_name
'Albahily, Khalid'
'Shaikh, Yacoob'
'Ahmed, Zeeshan'
'Korobkov, Ilia'
'Gambarotta, Sandro'
'Duchateau, Robbert'

_publ_section_title
;
 Isolation of a Self-Activating Ethylene Trimerization Catalyst of a
 Cr-SNS System
;
_journal_issue 15
_journal_name_full Organometallics
_journal_page_first 4159
_journal_paper_doi 10.1021/om2004699
_journal_volume 30
_journal_year 2011
_chemical_formula_sum 'C17 H28 Cl3 Cr N2 S2'
_chemical_formula_weight 482.88
_chemical_name_systematic
; 
 ? 
;
_space_group_IT_number 14
_symmetry_cell_setting monoclinic
_symmetry_space_group_name_Hall '-P 2ybc'
_symmetry_space_group_name_H-M 'P 1 21/c 1'
_atom_sites_solution_hydrogens geom
_atom_sites_solution_primary direct
_atom_sites_solution_secondary difmap
_audit_creation_method SHELXL-97
_cell_angle_alpha 90.00
_cell_angle_beta 92.4240(10)
_cell_angle_gamma 90.00
_cell_formula_units_Z 4
_cell_length_a 9.0956(3)
_cell_length_b 13.9065(4)
_cell_length_c 17.8684(5)
_cell_measurement_reflns_used 3864
_cell_measurement_temperature 200(2)
_cell_measurement_theta_max 28.20
_cell_measurement_theta_min 2.68
_cell_volume 2258.12(12)
_computing_cell_refinement 'APEX II, Bruker (2009)'
_computing_data_collection 'APEX II, Bruker (2009)'
_computing_data_reduction 'XPREP, Bruker (2009)'
_computing_molecular_graphics 'SHELXTL, Bruker (2004)'
_computing_publication_material 'SHELXTL, Bruker (2004)'
_computing_structure_refinement 'SHELXL-97 (Sheldrick, 2008)'
_computing_structure_solution 'SHELXS-97 (Sheldrick, 2008)'
_diffrn_ambient_temperature 200(2)
_diffrn_measured_fraction_theta_full 0.960
_diffrn_measured_fraction_theta_max 0.960
_diffrn_measurement_device_type 'Bruker APEX-II CCD'
_diffrn_measurement_method '\f and \w scans'
_diffrn_radiation_monochromator graphite
_diffrn_radiation_source 'fine-focus sealed tube'
_diffrn_radiation_type MoK\a
_diffrn_radiation_wavelength 0.71073
_diffrn_reflns_av_R_equivalents 0.0000
_diffrn_reflns_av_sigmaI/netI 0.0370
_diffrn_reflns_limit_h_max 12
_diffrn_reflns_limit_h_min -12
_diffrn_reflns_limit_k_max 18
_diffrn_reflns_limit_k_min 0
_diffrn_reflns_limit_l_max 23
_diffrn_reflns_limit_l_min 0
_diffrn_reflns_number 8421
_diffrn_reflns_theta_full 28.33
_diffrn_reflns_theta_max 28.33
_diffrn_reflns_theta_min 1.86
_exptl_absorpt_coefficient_mu 1.050
_exptl_absorpt_correction_T_max 0.9592
_exptl_absorpt_correction_T_min 0.8932
_exptl_absorpt_correction_type multi-scan
_exptl_absorpt_process_details 'SADABS, Bruker (2003)'
_exptl_crystal_colour green
_exptl_crystal_density_diffrn 1.420
_exptl_crystal_density_meas ?
_exptl_crystal_density_method 'not measured'
_exptl_crystal_description block
_exptl_crystal_F_000 1004
_exptl_crystal_size_max 0.11
_exptl_crystal_size_mid 0.07
_exptl_crystal_size_min 0.04
_refine_diff_density_max 0.402
_refine_diff_density_min -0.504
_refine_diff_density_rms 0.070
_refine_ls_extinction_method none
_refine_ls_goodness_of_fit_ref 1.011
_refine_ls_hydrogen_treatment constr
_refine_ls_matrix_type full
_refine_ls_number_parameters 228
_refine_ls_number_reflns 5499
_refine_ls_number_restraints 0
_refine_ls_restrained_S_all 1.011
_refine_ls_R_factor_all 0.0540
_refine_ls_R_factor_gt 0.0346
_refine_ls_shift/su_max 0.001
_refine_ls_shift/su_mean 0.000
_refine_ls_structure_factor_coef Fsqd
_refine_ls_weighting_details 'calc w=1/[\s^2^(Fo^2^)+(0.0415P)^2^+1.0180P] where P=(Fo^2^+2Fc^2^)/3'
_refine_ls_weighting_scheme calc
_refine_ls_wR_factor_gt 0.0786
_refine_ls_wR_factor_ref 0.0872
_reflns_number_gt 4432
_reflns_number_total 5499
_reflns_threshold_expression >2sigma(I)
_cod_data_source_file om2004699_si_001.cif
_cod_data_source_block sg107_5
_cod_depositor_comments
;
The following automatic conversions were performed:

'_symmetry_cell_setting' value 'Monoclinic' changed to 'monoclinic'
according to /home/saulius/struct/CIF-dictionaries/cif_core.dic
dictionary named 'cif_core.dic' version 2.4.1 from 2010-06-29.

Automatic conversion script
Id: cif_fix_values 1715 2011-07-08 13:25:40Z adriana 

The following automatic conversions were performed:

'_exptl_crystal_density_meas' value 'n/a' was changed to '?' - the
value is perceived as not measured.

Automatic conversion script
Id: cif_fix_values 3008 2015-01-20 13:52:24Z robertas 
;
_cod_original_cell_volume 2258.11(12)
_cod_original_sg_symbol_H-M P2(1)/c
_cod_database_code 4064970

loop_
_symmetry_equiv_pos_as_xyz
'x, y, z'
'-x, y+1/2, -z+1/2'
'-x, -y, -z'
'x, -y-1/2, z-1/2'

loop_
_atom_site_label
_atom_site_type_symbol
_atom_site_fract_x
_atom_site_fract_y
_atom_site_fract_z
_atom_site_U_iso_or_equiv
_atom_site_adp_type
_atom_site_occupancy
_atom_site_symmetry_multiplicity
_atom_site_calc_flag
_atom_site_refinement_flags
Cr1 Cr 0.24467(4) 0.74430(2) 0.247015(17) 0.02041(9) Uani 1 1 d .
N1 N 0.22163(19) 0.88203(12) 0.20380(9) 0.0219(3) Uani 1 1 d .
S1 S 0.49489(6) 0.79827(4) 0.28035(3) 0.02474(12) Uani 1 1 d .
S2 S -0.01272(6) 0.72859(4) 0.20721(3) 0.02515(12) Uani 1 1 d .
Cl1 Cl 0.34872(6) 0.69905(4) 0.13686(3) 0.03150(13) Uani 1 1 d .
Cl2 Cl 0.27546(6) 0.59214(4) 0.29442(3) 0.03106(13) Uani 1 1 d .
Cl3 Cl 0.13261(6) 0.79570(4) 0.35447(3) 0.03108(13) Uani 1 1 d .
C1 C 0.3419(2) 0.93752(15) 0.19568(12) 0.0246(4) Uani 1 1 d .
C2 C 0.3298(3) 1.03180(16) 0.17065(13) 0.0317(5) Uani 1 1 d .
H2A H 0.4150 1.0706 0.1666 0.038 Uiso 1 1 calc R
C3 C 0.1921(3) 1.06839(17) 0.15176(14) 0.0355(5) Uani 1 1 d .
H3A H 0.1817 1.1328 0.1347 0.043 Uiso 1 1 calc R
C4 C 0.0697(3) 1.01087(16) 0.15784(13) 0.0322(5) Uani 1 1 d .
H4A H -0.0253 1.0346 0.1436 0.039 Uiso 1 1 calc R
C5 C 0.0870(2) 0.91775(15) 0.18508(12) 0.0244(4) Uani 1 1 d .
C6 C 0.4910(2) 0.89301(16) 0.21052(12) 0.0281(5) Uani 1 1 d .
H6A H 0.5609 0.9441 0.2272 0.034 Uiso 1 1 calc R
H6B H 0.5257 0.8664 0.1630 0.034 Uiso 1 1 calc R
C7 C 0.5332(3) 0.86353(17) 0.37031(12) 0.0306(5) Uani 1 1 d .
C8 C 0.5025(3) 0.7899(2) 0.43086(14) 0.0413(6) Uani 1 1 d .
H8A H 0.5208 0.8190 0.4803 0.062 Uiso 1 1 calc R
H8B H 0.5674 0.7342 0.4256 0.062 Uiso 1 1 calc R
H8C H 0.3997 0.7690 0.4256 0.062 Uiso 1 1 calc R
C9 C 0.6965(3) 0.8907(2) 0.37167(15) 0.0410(6) Uani 1 1 d .
H9A H 0.7225 0.9253 0.4181 0.062 Uiso 1 1 calc R
H9B H 0.7153 0.9319 0.3286 0.062 Uiso 1 1 calc R
H9C H 0.7561 0.8322 0.3691 0.062 Uiso 1 1 calc R
C10 C 0.4386(3) 0.95334(18) 0.37708(14) 0.0391(6) Uani 1 1 d .
H10A H 0.4628 0.9852 0.4250 0.059 Uiso 1 1 calc R
H10B H 0.3345 0.9352 0.3748 0.059 Uiso 1 1 calc R
H10C H 0.4579 0.9974 0.3358 0.059 Uiso 1 1 calc R
C11 C -0.0471(2) 0.85700(16) 0.19836(13) 0.0292(5) Uani 1 1 d .
H11A H -0.1198 0.8674 0.1563 0.035 Uiso 1 1 calc R
H11B H -0.0920 0.8798 0.2447 0.035 Uiso 1 1 calc R
C12 C -0.0688(3) 0.67704(17) 0.11450(13) 0.0318(5) Uani 1 1 d .
C13 C -0.0102(3) 0.57349(19) 0.11871(16) 0.0458(7) Uani 1 1 d .
H13A H -0.0356 0.5401 0.0716 0.069 Uiso 1 1 calc R
H13B H -0.0547 0.5397 0.1602 0.069 Uiso 1 1 calc R
H13C H 0.0969 0.5746 0.1270 0.069 Uiso 1 1 calc R
C14 C -0.2365(3) 0.6776(2) 0.11121(15) 0.0431(6) Uani 1 1 d .
H14A H -0.2730 0.6507 0.0632 0.065 Uiso 1 1 calc R
H14B H -0.2719 0.7438 0.1159 0.065 Uiso 1 1 calc R
H14C H -0.2725 0.6386 0.1523 0.065 Uiso 1 1 calc R
C15 C -0.0077(3) 0.7320(2) 0.04902(14) 0.0431(6) Uani 1 1 d .
H15A H -0.0412 0.7015 0.0019 0.065 Uiso 1 1 calc R
H15B H 0.1001 0.7313 0.0531 0.065 Uiso 1 1 calc R
H15C H -0.0427 0.7986 0.0499 0.065 Uiso 1 1 calc R
N2 N 0.3268(4) 0.4189(2) 0.45639(15) 0.0689(8) Uani 1 1 d .
C16 C 0.3018(3) 0.4954(2) 0.47355(14) 0.0428(6) Uani 1 1 d .
C17 C 0.2706(4) 0.5928(2) 0.49548(15) 0.0544(8) Uani 1 1 d .
H17A H 0.1864 0.5932 0.5279 0.082 Uiso 1 1 calc R
H17B H 0.2475 0.6316 0.4507 0.082 Uiso 1 1 calc R
H17C H 0.3568 0.6199 0.5227 0.082 Uiso 1 1 calc R

loop_
_atom_site_aniso_label
_atom_site_aniso_U_11
_atom_site_aniso_U_22
_atom_site_aniso_U_33
_atom_site_aniso_U_23
_atom_site_aniso_U_13
_atom_site_aniso_U_12
Cr1 0.01849(15) 0.02082(16) 0.02192(18) 0.00137(12) 0.00073(12) 0.00068(12)
N1 0.0228(9) 0.0228(8) 0.0202(8) 0.0011(6) 0.0028(7) 0.0000(7)
S1 0.0209(2) 0.0245(2) 0.0286(3) 0.00209(19) -0.0016(2) 0.0000(2)
S2 0.0205(2) 0.0282(3) 0.0266(3) 0.00369(19) -0.00047(19) -0.0018(2)
Cl1 0.0302(3) 0.0359(3) 0.0288(3) -0.0048(2) 0.0062(2) 0.0018(2)
Cl2 0.0298(3) 0.0244(2) 0.0390(3) 0.0075(2) 0.0020(2) 0.0031(2)
Cl3 0.0303(3) 0.0393(3) 0.0239(3) -0.0016(2) 0.0049(2) 0.0023(2)
C1 0.0261(11) 0.0251(10) 0.0227(10) 0.0013(8) 0.0018(8) -0.0031(9)
C2 0.0355(13) 0.0244(10) 0.0353(13) 0.0041(9) 0.0009(10) -0.0053(9)
C3 0.0454(15) 0.0238(11) 0.0376(13) 0.0034(9) 0.0032(11) 0.0048(10)
C4 0.0312(12) 0.0284(11) 0.0371(13) 0.0022(9) 0.0016(10) 0.0080(9)
C5 0.0241(11) 0.0264(10) 0.0228(10) -0.0011(8) 0.0033(8) 0.0043(8)
C6 0.0252(11) 0.0292(10) 0.0300(12) 0.0064(9) 0.0015(9) -0.0049(9)
C7 0.0287(12) 0.0343(12) 0.0281(12) -0.0005(9) -0.0065(9) -0.0044(9)
C8 0.0389(14) 0.0490(15) 0.0354(14) 0.0094(11) -0.0071(11) -0.0098(12)
C9 0.0319(13) 0.0464(15) 0.0438(15) 0.0032(11) -0.0103(11) -0.0103(11)
C10 0.0442(15) 0.0353(13) 0.0373(14) -0.0078(10) -0.0033(11) -0.0001(11)
C11 0.0241(11) 0.0297(11) 0.0338(12) 0.0006(9) 0.0026(9) 0.0048(9)
C12 0.0306(12) 0.0345(12) 0.0296(12) 0.0003(9) -0.0070(9) -0.0033(10)
C13 0.0493(17) 0.0346(13) 0.0526(17) -0.0081(12) -0.0102(13) 0.0013(12)
C14 0.0329(13) 0.0463(15) 0.0488(16) 0.0041(12) -0.0136(11) -0.0100(12)
C15 0.0398(14) 0.0572(17) 0.0320(14) 0.0029(11) -0.0030(11) -0.0031(13)
N2 0.110(3) 0.0465(15) 0.0503(16) -0.0079(12) 0.0029(15) 0.0077(16)
C16 0.0591(18) 0.0388(14) 0.0305(13) -0.0001(10) 0.0023(12) -0.0037(13)
C17 0.091(3) 0.0361(14) 0.0374(16) 0.0013(11) 0.0127(15) 0.0043(15)

loop_
_atom_type_symbol
_atom_type_description
_atom_type_scat_dispersion_real
_atom_type_scat_dispersion_imag
_atom_type_scat_source
C C 0.0033 0.0016 'International Tables Vol C Tables 4.2.6.8 and 6.1.1.4'
H H 0.0000 0.0000 'International Tables Vol C Tables 4.2.6.8 and 6.1.1.4'
N N 0.0061 0.0033 'International Tables Vol C Tables 4.2.6.8 and 6.1.1.4'
S S 0.1246 0.1234 'International Tables Vol C Tables 4.2.6.8 and 6.1.1.4'
Cl Cl 0.1484 0.1585 'International Tables Vol C Tables 4.2.6.8 and 6.1.1.4'
Cr Cr 0.3209 0.6236 'International Tables Vol C Tables 4.2.6.8 and 6.1.1.4'

loop_
_geom_angle_atom_site_label_1
_geom_angle_atom_site_label_2
_geom_angle_atom_site_label_3
_geom_angle
N1 Cr1 Cl2 178.77(5)
N1 Cr1 Cl1 88.45(5)
Cl2 Cr1 Cl1 90.88(2)
N1 Cr1 Cl3 89.01(5)
Cl2 Cr1 Cl3 91.69(2)
Cl1 Cr1 Cl3 177.04(2)
N1 Cr1 S2 83.85(5)
Cl2 Cr1 S2 97.26(2)
Cl1 Cr1 S2 98.67(2)
Cl3 Cr1 S2 79.55(2)
N1 Cr1 S1 83.43(5)
Cl2 Cr1 S1 95.47(2)
Cl1 Cr1 S1 83.13(2)
Cl3 Cr1 S1 98.08(2)
S2 Cr1 S1 167.10(2)
C1 N1 C5 119.53(18)
C1 N1 Cr1 119.88(14)
C5 N1 Cr1 120.58(14)
C6 S1 C7 103.70(11)
C6 S1 Cr1 93.71(7)
C7 S1 Cr1 119.79(8)
C11 S2 C12 105.18(10)
C11 S2 Cr1 95.59(7)
C12 S2 Cr1 121.43(8)
N1 C1 C2 121.4(2)
N1 C1 C6 118.30(18)
C2 C1 C6 120.3(2)
C1 C2 C3 119.1(2)
C4 C3 C2 119.6(2)
C3 C4 C5 119.2(2)
N1 C5 C4 121.2(2)
N1 C5 C11 119.03(18)
C4 C5 C11 119.7(2)
C1 C6 S1 114.27(15)
C10 C7 C8 111.9(2)
C10 C7 C9 110.3(2)
C8 C7 C9 111.15(19)
C10 C7 S1 112.43(15)
C8 C7 S1 104.57(16)
C9 C7 S1 106.20(17)
C5 C11 S2 115.18(15)
C14 C12 C15 111.4(2)
C14 C12 C13 110.6(2)
C15 C12 C13 111.8(2)
C14 C12 S2 105.63(17)
C15 C12 S2 113.35(17)
C13 C12 S2 103.69(16)
N2 C16 C17 179.7(4)

loop_
_geom_bond_atom_site_label_1
_geom_bond_atom_site_label_2
_geom_bond_distance
Cr1 N1 2.0724(17)
Cr1 Cl2 2.2921(6)
Cr1 Cl1 2.3072(6)
Cr1 Cl3 2.3242(6)
Cr1 S2 2.4277(6)
Cr1 S1 2.4460(6)
N1 C1 1.351(3)
N1 C5 1.350(3)
S1 C6 1.814(2)
S1 C7 1.866(2)
S2 C11 1.819(2)
S2 C12 1.857(2)
C1 C2 1.388(3)
C1 C6 1.505(3)
C2 C3 1.380(3)
C3 C4 1.379(3)
C4 C5 1.390(3)
C5 C11 1.511(3)
C7 C10 1.524(3)
C7 C8 1.524(3)
C7 C9 1.532(3)
C12 C14 1.524(3)
C12 C15 1.522(4)
C12 C13 1.536(3)
N2 C16 1.133(4)
C16 C17 1.442(4)

loop_
_geom_torsion_atom_site_label_1
_geom_torsion_atom_site_label_2
_geom_torsion_atom_site_label_3
_geom_torsion_atom_site_label_4
_geom_torsion
Cl2 Cr1 N1 C1 -14(2)
Cl1 Cr1 N1 C1 -70.78(15)
Cl3 Cr1 N1 C1 110.74(15)
S2 Cr1 N1 C1 -169.67(15)
S1 Cr1 N1 C1 12.49(15)
Cl2 Cr1 N1 C5 167(2)
Cl1 Cr1 N1 C5 110.62(15)
Cl3 Cr1 N1 C5 -67.87(15)
S2 Cr1 N1 C5 11.73(15)
S1 Cr1 N1 C5 -166.12(15)
N1 Cr1 S1 C6 -22.04(9)
Cl2 Cr1 S1 C6 157.41(8)
Cl1 Cr1 S1 C6 67.18(8)
Cl3 Cr1 S1 C6 -110.09(8)
S2 Cr1 S1 C6 -31.69(13)
N1 Cr1 S1 C7 86.05(10)
Cl2 Cr1 S1 C7 -94.51(9)
Cl1 Cr1 S1 C7 175.27(9)
Cl3 Cr1 S1 C7 -2.01(9)
S2 Cr1 S1 C7 76.40(14)
N1 Cr1 S2 C11 -17.50(9)
Cl2 Cr1 S2 C11 163.01(8)
Cl1 Cr1 S2 C11 -104.98(8)
Cl3 Cr1 S2 C11 72.62(8)
S1 Cr1 S2 C11 -7.86(14)
N1 Cr1 S2 C12 94.10(10)
Cl2 Cr1 S2 C12 -85.39(9)
Cl1 Cr1 S2 C12 6.62(9)
Cl3 Cr1 S2 C12 -175.78(9)
S1 Cr1 S2 C12 103.74(14)
C5 N1 C1 C2 2.1(3)
Cr1 N1 C1 C2 -176.56(16)
C5 N1 C1 C6 -174.70(18)
Cr1 N1 C1 C6 6.7(3)
N1 C1 C2 C3 -1.8(3)
C6 C1 C2 C3 174.9(2)
C1 C2 C3 C4 -0.2(4)
C2 C3 C4 C5 1.9(4)
C1 N1 C5 C4 -0.3(3)
Cr1 N1 C5 C4 178.34(16)
C1 N1 C5 C11 -176.70(19)
Cr1 N1 C5 C11 1.9(3)
C3 C4 C5 N1 -1.7(3)
C3 C4 C5 C11 174.7(2)
N1 C1 C6 S1 -30.5(3)
C2 C1 C6 S1 152.66(18)
C7 S1 C6 C1 -89.25(17)
Cr1 S1 C6 C1 32.63(16)
C6 S1 C7 C10 45.8(2)
Cr1 S1 C7 C10 -56.64(19)
C6 S1 C7 C8 167.51(16)
Cr1 S1 C7 C8 65.03(17)
C6 S1 C7 C9 -74.86(17)
Cr1 S1 C7 C9 -177.35(13)
N1 C5 C11 S2 -20.7(3)
C4 C5 C11 S2 162.80(17)
C12 S2 C11 C5 -100.40(18)
Cr1 S2 C11 C5 24.31(16)
C11 S2 C12 C14 -74.59(18)
Cr1 S2 C12 C14 178.91(13)
C11 S2 C12 C15 47.7(2)
Cr1 S2 C12 C15 -58.8(2)
C11 S2 C12 C13 169.09(17)
Cr1 S2 C12 C13 62.60(19)
